data_7158033
loop_
_publ_author_name
'Warghude, Prakash K.'
'Sabale, Abhijeet S.'
'Dixit, Ruchi'
'Vanka, Kumar'
'Bhat, Ramakrishna G.'

_publ_section_title
;
 An easy and practical approach to access multifunctional cylcopentadiene-
 and cyclopentene-spirooxindoles <i>via</i> [3 + 2] annulation.
;
_journal_issue 19
_journal_name_full 'Organic &amp; biomolecular chemistry'
_journal_page_first 4338
_journal_page_last 4345
_journal_paper_doi 10.1039/d1ob00514f
_journal_volume 19
_journal_year 2021
_chemical_formula_moiety C29H23NO6S
_chemical_formula_sum 'C29 H23 N O6 S'
_chemical_formula_weight 513.54
_chemical_melting_point 523.0(10)
_space_group_crystal_system triclinic
_space_group_IT_number 2
_space_group_name_Hall '-P 1'
_space_group_name_H-M_alt 'P -1'
_atom_sites_solution_hydrogens geom
_audit_creation_method SHELXL-2014/7
_audit_update_record
;
2021-03-03 deposited with the CCDC.	2021-04-20 downloaded from the CCDC.
;
_cell_angle_alpha 76.432(2)
_cell_angle_beta 74.927(2)
_cell_angle_gamma 79.643(2)
_cell_formula_units_Z 2
_cell_length_a 9.4270(5)
_cell_length_b 10.2071(6)
_cell_length_c 13.7551(8)
_cell_measurement_reflns_used 8414
_cell_measurement_temperature 100(2)
_cell_measurement_theta_max 77.97
_cell_measurement_theta_min 3.39
_cell_volume 1232.36(12)
_computing_cell_refinement 'Bruker SAINT'
_computing_data_collection 'Bruker APEX2'
_computing_data_reduction 'Bruker SAINT'
_computing_molecular_graphics 'Bruker SHELXTL'
_computing_publication_material 'Bruker SHELXTL'
_computing_structure_refinement 'SHELXL-2014 (Sheldrick 2014)'
_computing_structure_solution 'SHELXS-97 (Sheldrick 2008)'
_diffrn_ambient_temperature 100(2)
_diffrn_measured_fraction_theta_full 0.984
_diffrn_measured_fraction_theta_max 0.984
_diffrn_measurement_device_type 'Bruker APEX-II CCD'
_diffrn_measurement_method 'Omega and phi scans'
_diffrn_radiation_type CuK\a
_diffrn_radiation_wavelength 1.54178
_diffrn_reflns_av_R_equivalents 0.0340
_diffrn_reflns_av_unetI/netI 0.0393
_diffrn_reflns_Laue_measured_fraction_full 0.984
_diffrn_reflns_Laue_measured_fraction_max 0.984
_diffrn_reflns_limit_h_max 11
_diffrn_reflns_limit_h_min -11
_diffrn_reflns_limit_k_max 12
_diffrn_reflns_limit_k_min -12
_diffrn_reflns_limit_l_max 16
_diffrn_reflns_limit_l_min -15
_diffrn_reflns_number 10691
_diffrn_reflns_point_group_measured_fraction_full 0.984
_diffrn_reflns_point_group_measured_fraction_max 0.984
_diffrn_reflns_theta_full 66.593
_diffrn_reflns_theta_max 66.593
_diffrn_reflns_theta_min 4.898
_diffrn_source 'fine-focus sealed tube'
_exptl_absorpt_coefficient_mu 1.556
_exptl_absorpt_correction_T_max 0.7541
_exptl_absorpt_correction_T_min 0.6217
_exptl_absorpt_correction_type multi-scan
_exptl_absorpt_process_details SADABS
_exptl_crystal_colour colorless
_exptl_crystal_density_diffrn 1.384
_exptl_crystal_density_method 'not measured'
_exptl_crystal_description block
_exptl_crystal_F_000 536
_exptl_crystal_recrystallization_method 'Re-crystallisation from solvent: Chloroform-Hexane'
_exptl_crystal_size_max 0.13
_exptl_crystal_size_mid 0.11
_exptl_crystal_size_min 0.08
_refine_diff_density_max 0.343
_refine_diff_density_min -0.269
_refine_diff_density_rms 0.049
_refine_ls_extinction_coef 0.0069(8)
_refine_ls_extinction_expression Fc^*^=kFc[1+0.001xFc^2^\l^3^/sin(2\q)]^-1/4^
_refine_ls_extinction_method 'SHELXL-2014/7 (Sheldrick 2014'
_refine_ls_goodness_of_fit_ref 1.031
_refine_ls_hydrogen_treatment constr
_refine_ls_matrix_type full
_refine_ls_number_parameters 339
_refine_ls_number_reflns 4268
_refine_ls_number_restraints 0
_refine_ls_restrained_S_all 1.031
_refine_ls_R_factor_all 0.0398
_refine_ls_R_factor_gt 0.0364
_refine_ls_shift/su_max 0.000
_refine_ls_shift/su_mean 0.000
_refine_ls_structure_factor_coef Fsqd
_refine_ls_weighting_details 'w=1/[\s^2^(Fo^2^)+(0.0411P)^2^+0.7796P] where P=(Fo^2^+2Fc^2^)/3'
_refine_ls_weighting_scheme calc
_refine_ls_wR_factor_gt 0.0911
_refine_ls_wR_factor_ref 0.0937
_reflns_Friedel_coverage 0.000
_reflns_number_gt 3919
_reflns_number_total 4268
_reflns_threshold_expression 'I > 2\s(I)'
_cod_data_source_file d1ob00514f2.cif
_cod_data_source_block TRI_a_CCDC1
_cod_depositor_comments
;
The following automatic conversions were performed:

data item '_chemical_melting_point' value '522-524' was changed to
'523.0(10)' -- the average value was taken and precision was
estimated.

Automatic conversion script
Id: cif_fix_values 7556 2019-12-06 15:28:31Z antanas 

 Adding full bibliography for 7158031--7158034.cif.
;
_cod_database_code 7158033
_shelx_shelxl_version_number 2014/7
_shelx_space_group_comment
;
The symmetry employed for this shelxl refinement is uniquely defined
by the following loop, which should always be used as a source of
symmetry information in preference to the above space-group names.
They are only intended as comments.
;

loop_
_space_group_symop_operation_xyz
'x, y, z'
'-x, -y, -z'

loop_
_atom_site_label
_atom_site_type_symbol
_atom_site_fract_x
_atom_site_fract_y
_atom_site_fract_z
_atom_site_U_iso_or_equiv
_atom_site_adp_type
_atom_site_occupancy
_atom_site_site_symmetry_order
_atom_site_calc_flag
_atom_site_refinement_flags_posn
_atom_site_refinement_flags_adp
_atom_site_refinement_flags_occupancy
_atom_site_disorder_assembly
_atom_site_disorder_group
S1 S 0.53926(4) 0.42187(4) 0.87950(3) 0.01369(13) Uani 1 1 d . . . . .
O6 O 0.48899(12) 0.42960(10) 0.60588(8) 0.0132(2) Uani 1 1 d . . . . .
O3 O 0.36814(12) 0.70603(11) 0.57180(8) 0.0145(2) Uani 1 1 d . . . . .
H3 H 0.3944 0.6260 0.5623 0.022 Uiso 1 1 calc R U . . .
O4 O 0.34754(12) 0.72590(12) 0.89137(9) 0.0204(3) Uani 1 1 d . . . . .
O5 O 0.94535(12) 0.65867(12) 0.44657(9) 0.0211(3) Uani 1 1 d . . . . .
O1 O 0.39144(13) 0.93003(11) 0.64935(9) 0.0219(3) Uani 1 1 d . . . . .
N1 N 0.58618(14) 0.76500(13) 0.81218(10) 0.0131(3) Uani 1 1 d . . . . .
O2 O 0.15202(14) 0.89889(13) 0.70554(12) 0.0337(3) Uani 1 1 d . . . . .
C20 C 0.64721(17) 0.30643(15) 0.71604(12) 0.0127(3) Uani 1 1 d . . . . .
C4 C 0.47473(16) 0.64944(14) 0.72824(11) 0.0098(3) Uani 1 1 d . . . . .
C22 C 0.28712(16) 0.49666(15) 0.79106(11) 0.0123(3) Uani 1 1 d . . . . .
C13 C 0.62847(16) 0.67713(14) 0.66675(11) 0.0103(3) Uani 1 1 d . . . . .
C5 C 0.45798(17) 0.71677(15) 0.82192(11) 0.0121(3) Uani 1 1 d . . . . .
C29 C 0.22717(16) 0.61130(16) 0.74040(12) 0.0137(3) Uani 1 1 d . . . . .
H29 H 0.1241 0.6316 0.7428 0.016 Uiso 1 1 calc R U . . .
C8 C 0.83155(17) 0.77724(16) 0.68706(12) 0.0157(3) Uani 1 1 d . . . . .
H8 H 0.8718 0.8208 0.7258 0.019 Uiso 1 1 calc R U . . .
C7 C 0.68920(17) 0.74172(15) 0.72164(11) 0.0119(3) Uani 1 1 d . . . . .
C21 C 0.52962(16) 0.40904(14) 0.68610(11) 0.0105(3) Uani 1 1 d . . . . .
C14 C 0.45427(16) 0.49489(15) 0.76967(11) 0.0105(3) Uani 1 1 d . . . . .
C9 C 0.91301(17) 0.74679(16) 0.59366(13) 0.0168(3) Uani 1 1 d . . . . .
H9 H 1.0108 0.7702 0.5677 0.020 Uiso 1 1 calc R U . . .
C12 C 0.71009(16) 0.64692(14) 0.57313(11) 0.0114(3) Uani 1 1 d . . . . .
H12 H 0.6696 0.6034 0.5345 0.014 Uiso 1 1 calc R U . . .
C15 C 0.66246(17) 0.30180(15) 0.81495(12) 0.0141(3) Uani 1 1 d . . . . .
C19 C 0.73911(18) 0.21890(15) 0.65495(13) 0.0160(3) Uani 1 1 d . . . . .
H19 H 0.7269 0.2216 0.5881 0.019 Uiso 1 1 calc R U . . .
C3 C 0.33777(16) 0.70601(15) 0.67882(12) 0.0121(3) Uani 1 1 d . . . . .
C10 C 0.85381(17) 0.68265(15) 0.53754(12) 0.0140(3) Uani 1 1 d . . . . .
C23 C 0.20968(18) 0.38162(17) 0.85594(12) 0.0166(3) Uani 1 1 d . . . . .
C2 C 0.28039(18) 0.85549(16) 0.68178(12) 0.0162(3) Uani 1 1 d . . . . .
C16 C 0.76854(19) 0.20735(17) 0.85548(13) 0.0205(4) Uani 1 1 d . . . . .
H16 H 0.7772 0.2007 0.9238 0.025 Uiso 1 1 calc R U . . .
C18 C 0.84805(18) 0.12833(16) 0.69371(13) 0.0201(4) Uani 1 1 d . . . . .
H18 H 0.9137 0.0697 0.6527 0.024 Uiso 1 1 calc R U . . .
C24 C 0.2767(2) 0.24693(18) 0.86603(13) 0.0213(4) Uani 1 1 d . . . . .
H24 H 0.3754 0.2264 0.8290 0.026 Uiso 1 1 calc R U . . .
C6 C 0.6128(2) 0.83545(19) 0.88472(14) 0.0248(4) Uani 1 1 d . . . . .
H6A H 0.5261 0.8375 0.9423 0.037 Uiso 1 1 calc R U . . .
H6B H 0.6304 0.9286 0.8504 0.037 Uiso 1 1 calc R U . . .
H6C H 0.6998 0.7878 0.9104 0.037 Uiso 1 1 calc R U . . .
C11 C 0.89223(19) 0.59005(18) 0.38703(13) 0.0208(4) Uani 1 1 d . . . . .
H11A H 0.8687 0.5007 0.4274 0.031 Uiso 1 1 calc R U . . .
H11B H 0.9685 0.5785 0.3248 0.031 Uiso 1 1 calc R U . . .
H11C H 0.8029 0.6436 0.3678 0.031 Uiso 1 1 calc R U . . .
C17 C 0.86136(19) 0.12310(17) 0.79320(14) 0.0234(4) Uani 1 1 d . . . . .
H17 H 0.9363 0.0599 0.8191 0.028 Uiso 1 1 calc R U . . .
C25 C 0.2000(2) 0.1427(2) 0.92989(15) 0.0305(5) Uani 1 1 d . . . . .
H25 H 0.2454 0.0511 0.9348 0.037 Uiso 1 1 calc R U . . .
C28 C 0.0646(2) 0.4085(2) 0.91045(14) 0.0267(4) Uani 1 1 d . . . . .
H28 H 0.0159 0.4990 0.9024 0.032 Uiso 1 1 calc R U . . .
C27 C -0.0097(2) 0.3043(2) 0.97649(15) 0.0368(5) Uani 1 1 d . . . . .
H27 H -0.1075 0.3243 1.0151 0.044 Uiso 1 1 calc R U . . .
C26 C 0.0579(2) 0.1722(2) 0.98613(14) 0.0350(5) Uani 1 1 d . . . . .
H26 H 0.0069 0.1012 1.0315 0.042 Uiso 1 1 calc R U . . .
C1 C 0.3512(3) 1.07570(18) 0.63625(18) 0.0371(5) Uani 1 1 d . . . . .
H1A H 0.2851 1.1056 0.5887 0.056 Uiso 1 1 calc R U . . .
H1B H 0.4408 1.1208 0.6084 0.056 Uiso 1 1 calc R U . . .
H1C H 0.3005 1.0994 0.7028 0.056 Uiso 1 1 calc R U . . .

loop_
_atom_site_aniso_label
_atom_site_aniso_U_11
_atom_site_aniso_U_22
_atom_site_aniso_U_33
_atom_site_aniso_U_23
_atom_site_aniso_U_13
_atom_site_aniso_U_12
S1 0.0193(2) 0.0155(2) 0.0073(2) -0.00066(14) -0.00585(15) -0.00291(14)
O6 0.0182(6) 0.0135(5) 0.0083(5) -0.0025(4) -0.0047(4) -0.0001(4)
O3 0.0209(6) 0.0136(5) 0.0100(5) -0.0041(4) -0.0068(4) 0.0028(4)
O4 0.0181(6) 0.0311(7) 0.0138(6) -0.0122(5) 0.0033(5) -0.0078(5)
O5 0.0177(6) 0.0302(7) 0.0145(6) -0.0085(5) 0.0053(5) -0.0089(5)
O1 0.0247(6) 0.0102(6) 0.0301(7) -0.0024(5) -0.0077(5) -0.0001(5)
N1 0.0164(7) 0.0157(6) 0.0089(6) -0.0052(5) -0.0023(5) -0.0039(5)
O2 0.0200(7) 0.0240(7) 0.0558(9) -0.0170(6) -0.0057(6) 0.0081(5)
C20 0.0141(7) 0.0112(7) 0.0118(8) 0.0016(6) -0.0031(6) -0.0042(6)
C4 0.0114(7) 0.0101(7) 0.0075(7) -0.0012(5) -0.0017(6) -0.0015(5)
C22 0.0126(7) 0.0185(8) 0.0078(7) -0.0069(6) -0.0003(6) -0.0047(6)
C13 0.0121(7) 0.0078(7) 0.0102(7) 0.0008(5) -0.0044(6) -0.0002(5)
C5 0.0157(8) 0.0110(7) 0.0096(8) -0.0019(6) -0.0037(6) -0.0008(6)
C29 0.0102(7) 0.0186(8) 0.0143(8) -0.0087(6) -0.0019(6) -0.0009(6)
C8 0.0170(8) 0.0154(8) 0.0172(8) -0.0036(6) -0.0063(6) -0.0046(6)
C7 0.0146(7) 0.0102(7) 0.0098(7) -0.0012(6) -0.0026(6) -0.0003(6)
C21 0.0132(7) 0.0099(7) 0.0082(7) -0.0002(6) -0.0005(6) -0.0055(6)
C14 0.0141(7) 0.0126(7) 0.0055(7) 0.0000(5) -0.0035(6) -0.0039(6)
C9 0.0124(7) 0.0173(8) 0.0195(9) -0.0009(6) -0.0017(6) -0.0051(6)
C12 0.0138(7) 0.0097(7) 0.0106(7) -0.0009(6) -0.0038(6) -0.0011(6)
C15 0.0152(7) 0.0133(7) 0.0133(8) 0.0008(6) -0.0030(6) -0.0056(6)
C19 0.0185(8) 0.0132(7) 0.0147(8) -0.0003(6) -0.0018(6) -0.0038(6)
C3 0.0116(7) 0.0140(8) 0.0118(8) -0.0050(6) -0.0042(6) 0.0013(6)
C10 0.0150(8) 0.0133(7) 0.0108(8) -0.0006(6) -0.0001(6) -0.0008(6)
C23 0.0216(8) 0.0241(9) 0.0084(7) -0.0052(6) -0.0026(6) -0.0127(7)
C2 0.0192(8) 0.0167(8) 0.0145(8) -0.0057(6) -0.0073(6) 0.0019(6)
C16 0.0227(8) 0.0199(8) 0.0194(9) 0.0026(7) -0.0118(7) -0.0024(7)
C18 0.0178(8) 0.0133(8) 0.0241(9) -0.0002(6) -0.0003(7) -0.0001(6)
C24 0.0240(9) 0.0263(9) 0.0162(9) 0.0013(7) -0.0085(7) -0.0115(7)
C6 0.0313(10) 0.0336(10) 0.0161(9) -0.0134(7) -0.0013(7) -0.0158(8)
C11 0.0215(9) 0.0257(9) 0.0148(8) -0.0093(7) 0.0002(7) -0.0013(7)
C17 0.0198(8) 0.0178(8) 0.0292(10) 0.0043(7) -0.0106(7) 0.0017(7)
C25 0.0436(12) 0.0292(10) 0.0250(10) 0.0087(8) -0.0195(9) -0.0220(9)
C28 0.0266(9) 0.0357(10) 0.0217(9) -0.0165(8) 0.0061(8) -0.0168(8)
C27 0.0372(11) 0.0574(14) 0.0226(10) -0.0204(9) 0.0117(8) -0.0343(10)
C26 0.0494(13) 0.0483(13) 0.0152(9) 0.0033(8) -0.0064(9) -0.0406(11)
C1 0.0516(13) 0.0112(9) 0.0497(13) -0.0047(8) -0.0184(11) 0.0010(8)

loop_
_atom_type_symbol
_atom_type_description
_atom_type_scat_dispersion_real
_atom_type_scat_dispersion_imag
_atom_type_scat_source
C C 0.0181 0.0091 'International Tables Vol C Tables 4.2.6.8 and 6.1.1.4'
H H 0.0000 0.0000 'International Tables Vol C Tables 4.2.6.8 and 6.1.1.4'
N N 0.0311 0.0180 'International Tables Vol C Tables 4.2.6.8 and 6.1.1.4'
O O 0.0492 0.0322 'International Tables Vol C Tables 4.2.6.8 and 6.1.1.4'
S S 0.3331 0.5567 'International Tables Vol C Tables 4.2.6.8 and 6.1.1.4'

loop_
_geom_angle_atom_site_label_1
_geom_angle_atom_site_label_2
_geom_angle_atom_site_label_3
_geom_angle
_geom_angle_site_symmetry_1
_geom_angle_site_symmetry_3
_geom_angle_publ_flag
C15 S1 C14 92.88(7) . . ?
C3 O3 H3 109.5 . . ?
C10 O5 C11 117.83(12) . . ?
C2 O1 C1 116.28(14) . . ?
C5 N1 C7 111.53(12) . . ?
C5 N1 C6 124.16(13) . . ?
C7 N1 C6 124.29(13) . . ?
C15 C20 C19 121.18(14) . . ?
C15 C20 C21 113.30(14) . . ?
C19 C20 C21 125.53(14) . . ?
C13 C4 C5 101.83(11) . . ?
C13 C4 C3 119.75(12) . . ?
C5 C4 C3 108.86(11) . . ?
C13 C4 C14 115.32(12) . . ?
C5 C4 C14 108.32(11) . . ?
C3 C4 C14 102.41(11) . . ?
C29 C22 C23 126.98(14) . . ?
C29 C22 C14 110.07(13) . . ?
C23 C22 C14 122.89(13) . . ?
C7 C13 C12 120.19(14) . . ?
C7 C13 C4 108.19(13) . . ?
C12 C13 C4 131.60(13) . . ?
O4 C5 N1 125.95(14) . . ?
O4 C5 C4 126.09(14) . . ?
N1 C5 C4 107.95(12) . . ?
C22 C29 C3 113.62(13) . . ?
C22 C29 H29 123.2 . . ?
C3 C29 H29 123.2 . . ?
C7 C8 C9 117.44(14) . . ?
C7 C8 H8 121.3 . . ?
C9 C8 H8 121.3 . . ?
C8 C7 C13 122.30(14) . . ?
C8 C7 N1 127.32(14) . . ?
C13 C7 N1 110.38(13) . . ?
O6 C21 C20 126.38(14) . . ?
O6 C21 C14 121.09(13) . . ?
C20 C21 C14 112.53(12) . . ?
C22 C14 C21 108.78(12) . . ?
C22 C14 C4 102.87(11) . . ?
C21 C14 C4 111.32(11) . . ?
C22 C14 S1 115.89(10) . . ?
C21 C14 S1 106.40(10) . . ?
C4 C14 S1 111.62(10) . . ?
C8 C9 C10 121.03(14) . . ?
C8 C9 H9 119.5 . . ?
C10 C9 H9 119.5 . . ?
C13 C12 C10 117.89(14) . . ?
C13 C12 H12 121.1 . . ?
C10 C12 H12 121.1 . . ?
C16 C15 C20 120.22(15) . . ?
C16 C15 S1 125.01(13) . . ?
C20 C15 S1 114.77(11) . . ?
C18 C19 C20 118.67(15) . . ?
C18 C19 H19 120.7 . . ?
C20 C19 H19 120.7 . . ?
O3 C3 C29 111.93(12) . . ?
O3 C3 C2 101.99(12) . . ?
C29 C3 C2 113.17(13) . . ?
O3 C3 C4 113.86(12) . . ?
C29 C3 C4 102.16(12) . . ?
C2 C3 C4 114.19(12) . . ?
O5 C10 C9 115.28(14) . . ?
O5 C10 C12 123.57(14) . . ?
C9 C10 C12 121.15(14) . . ?
C28 C23 C24 118.46(16) . . ?
C28 C23 C22 118.75(15) . . ?
C24 C23 C22 122.78(15) . . ?
O2 C2 O1 125.21(15) . . ?
O2 C2 C3 124.19(15) . . ?
O1 C2 C3 110.51(13) . . ?
C17 C16 C15 118.02(16) . . ?
C17 C16 H16 121.0 . . ?
C15 C16 H16 121.0 . . ?
C19 C18 C17 119.80(15) . . ?
C19 C18 H18 120.1 . . ?
C17 C18 H18 120.1 . . ?
C25 C24 C23 120.52(17) . . ?
C25 C24 H24 119.7 . . ?
C23 C24 H24 119.7 . . ?
N1 C6 H6A 109.5 . . ?
N1 C6 H6B 109.5 . . ?
H6A C6 H6B 109.5 . . ?
N1 C6 H6C 109.5 . . ?
H6A C6 H6C 109.5 . . ?
H6B C6 H6C 109.5 . . ?
O5 C11 H11A 109.5 . . ?
O5 C11 H11B 109.5 . . ?
H11A C11 H11B 109.5 . . ?
O5 C11 H11C 109.5 . . ?
H11A C11 H11C 109.5 . . ?
H11B C11 H11C 109.5 . . ?
C16 C17 C18 122.05(15) . . ?
C16 C17 H17 119.0 . . ?
C18 C17 H17 119.0 . . ?
C26 C25 C24 120.03(19) . . ?
C26 C25 H25 120.0 . . ?
C24 C25 H25 120.0 . . ?
C27 C28 C23 120.67(19) . . ?
C27 C28 H28 119.7 . . ?
C23 C28 H28 119.7 . . ?
C26 C27 C28 120.22(19) . . ?
C26 C27 H27 119.9 . . ?
C28 C27 H27 119.9 . . ?
C27 C26 C25 120.03(17) . . ?
C27 C26 H26 120.0 . . ?
C25 C26 H26 120.0 . . ?
O1 C1 H1A 109.5 . . ?
O1 C1 H1B 109.5 . . ?
H1A C1 H1B 109.5 . . ?
O1 C1 H1C 109.5 . . ?
H1A C1 H1C 109.5 . . ?
H1B C1 H1C 109.5 . . ?

loop_
_geom_bond_atom_site_label_1
_geom_bond_atom_site_label_2
_geom_bond_distance
_geom_bond_site_symmetry_2
_geom_bond_publ_flag
S1 C15 1.7611(16) . ?
S1 C14 1.8348(15) . ?
O6 C21 1.2209(18) . ?
O3 C3 1.4246(18) . ?
O3 H3 0.8400 . ?
O4 C5 1.2227(19) . ?
O5 C10 1.3699(19) . ?
O5 C11 1.421(2) . ?
O1 C2 1.326(2) . ?
O1 C1 1.447(2) . ?
N1 C5 1.349(2) . ?
N1 C7 1.406(2) . ?
N1 C6 1.452(2) . ?
O2 C2 1.199(2) . ?
C20 C15 1.394(2) . ?
C20 C19 1.396(2) . ?
C20 C21 1.454(2) . ?
C4 C13 1.514(2) . ?
C4 C5 1.558(2) . ?
C4 C3 1.571(2) . ?
C4 C14 1.575(2) . ?
C22 C29 1.326(2) . ?
C22 C23 1.478(2) . ?
C22 C14 1.523(2) . ?
C13 C7 1.388(2) . ?
C13 C12 1.390(2) . ?
C29 C3 1.503(2) . ?
C29 H29 0.9500 . ?
C8 C7 1.386(2) . ?
C8 C9 1.388(2) . ?
C8 H8 0.9500 . ?
C21 C14 1.555(2) . ?
C9 C10 1.389(2) . ?
C9 H9 0.9500 . ?
C12 C10 1.399(2) . ?
C12 H12 0.9500 . ?
C15 C16 1.390(2) . ?
C19 C18 1.380(2) . ?
C19 H19 0.9500 . ?
C3 C2 1.531(2) . ?
C23 C28 1.391(2) . ?
C23 C24 1.397(2) . ?
C16 C17 1.387(3) . ?
C16 H16 0.9500 . ?
C18 C17 1.394(3) . ?
C18 H18 0.9500 . ?
C24 C25 1.391(2) . ?
C24 H24 0.9500 . ?
C6 H6A 0.9800 . ?
C6 H6B 0.9800 . ?
C6 H6C 0.9800 . ?
C11 H11A 0.9800 . ?
C11 H11B 0.9800 . ?
C11 H11C 0.9800 . ?
C17 H17 0.9500 . ?
C25 C26 1.381(3) . ?
C25 H25 0.9500 . ?
C28 C27 1.389(3) . ?
C28 H28 0.9500 . ?
C27 C26 1.376(3) . ?
C27 H27 0.9500 . ?
C26 H26 0.9500 . ?
C1 H1A 0.9800 . ?
C1 H1B 0.9800 . ?
C1 H1C 0.9800 . ?
